data_7041188
loop_
_publ_author_name
'Miyamoto, Y.'
'Nasu, T.'
'Ozaki, N.'
'Umeta, Y.'
'Tokoro, H.'
'Nakabayashi, K.'
'Ohkoshi, S.'

_publ_section_title
;
 Photo-induced magnetization and first-principles calculations of a
 two-dimensional cyanide-bridged Co-W bimetal assembly.
;
_journal_issue 48
_journal_name_full 'Dalton transactions (Cambridge, England : 2003)'
_journal_page_first 19249
_journal_page_last 19256
_journal_paper_doi 10.1039/c6dt03793c
_journal_volume 45
_journal_year 2016
_chemical_formula_sum 'C18 H0 Br2 Co N10 O2.5 W'
_chemical_formula_weight 798.88
_chemical_name_systematic
; 
 ? 
;
_space_group_IT_number 14
_symmetry_cell_setting monoclinic
_symmetry_Int_Tables_number 14
_symmetry_space_group_name_Hall '-P 2ybc'
_symmetry_space_group_name_H-M 'P 1 21/c 1'
_atom_sites_solution_hydrogens none
_atom_sites_solution_primary direct
_atom_sites_solution_secondary difmap
_audit_creation_method SHELXL-97
_audit_update_record
;
2016-01-05 deposited with the CCDC.
2016-11-14 downloaded from the CCDC.
;
_cell_angle_alpha 90.00
_cell_angle_beta 106.3410(10)
_cell_angle_gamma 90.00
_cell_formula_units_Z 4
_cell_length_a 13.0471(10)
_cell_length_b 13.5910(10)
_cell_length_c 14.6790(10)
_cell_measurement_temperature 300(2)
_cell_measurement_theta_max 32.3
_cell_volume 2497.8(3)
_computing_cell_refinement HKL2000
_computing_data_collection 'Crystal Clear 3.8'
_computing_data_reduction HKL2000
_computing_structure_refinement 'SHELXL-97 (Sheldrick, 1997)'
_computing_structure_solution 'SHELXS-97 (Sheldrick, 1990)'
_diffrn_ambient_temperature 300(2)
_diffrn_measured_fraction_theta_full 0.988
_diffrn_measured_fraction_theta_max 0.988
_diffrn_measurement_device_type CCD
_diffrn_measurement_method omega
_diffrn_radiation_monochromator Si
_diffrn_radiation_source synchrotron
_diffrn_radiation_type synchrotron
_diffrn_radiation_wavelength 0.68890
_diffrn_reflns_av_R_equivalents 0.0774
_diffrn_reflns_av_sigmaI/netI 0.0720
_diffrn_reflns_limit_h_max 20
_diffrn_reflns_limit_h_min -20
_diffrn_reflns_limit_k_max 20
_diffrn_reflns_limit_k_min -20
_diffrn_reflns_limit_l_max 22
_diffrn_reflns_limit_l_min -22
_diffrn_reflns_number 53379
_diffrn_reflns_theta_full 32.30
_diffrn_reflns_theta_max 32.30
_diffrn_reflns_theta_min 1.58
_exptl_absorpt_coefficient_mu 8.503
_exptl_absorpt_correction_T_max 0.9198
_exptl_absorpt_correction_T_min 0.6758
_exptl_absorpt_correction_type empirical
_exptl_absorpt_process_details HKL2000
_exptl_crystal_colour 'dark blue'
_exptl_crystal_density_diffrn 2.124
_exptl_crystal_density_method 'not measured'
_exptl_crystal_description platelet
_exptl_crystal_F_000 1476
_exptl_crystal_size_max 0.05
_exptl_crystal_size_mid 0.03
_exptl_crystal_size_min 0.01
_refine_diff_density_max 2.719
_refine_diff_density_min -4.593
_refine_diff_density_rms 0.300
_refine_ls_extinction_method none
_refine_ls_goodness_of_fit_ref 1.117
_refine_ls_hydrogen_treatment none
_refine_ls_matrix_type full
_refine_ls_number_parameters 395
_refine_ls_number_reflns 9651
_refine_ls_number_restraints 36
_refine_ls_restrained_S_all 1.115
_refine_ls_R_factor_all 0.0650
_refine_ls_R_factor_gt 0.0476
_refine_ls_shift/su_max 0.004
_refine_ls_shift/su_mean 0.000
_refine_ls_structure_factor_coef Fsqd
_refine_ls_weighting_details 'calc w=1/[\s^2^(Fo^2^)+(0.0598P)^2^+6.6261P] where P=(Fo^2^+2Fc^2^)/3'
_refine_ls_weighting_scheme calc
_refine_ls_wR_factor_gt 0.1300
_refine_ls_wR_factor_ref 0.1486
_reflns_number_gt 7350
_reflns_number_total 9651
_reflns_threshold_expression >2sigma(I)
_cod_data_source_file c6dt03793c2.cif
_cod_data_source_block p21_c
_cod_depositor_comments 'Adding full bibliography for 7041188--7041189.cif.'
_cod_original_formula_sum 'C18 Br2 Co H0 N10 O2.50 W'
_cod_database_code 7041188

loop_
_symmetry_equiv_pos_as_xyz
'x, y, z'
'-x, y+1/2, -z+1/2'
'-x, -y, -z'
'x, -y-1/2, z-1/2'

loop_
_atom_site_label
_atom_site_type_symbol
_atom_site_fract_x
_atom_site_fract_y
_atom_site_fract_z
_atom_site_U_iso_or_equiv
_atom_site_adp_type
_atom_site_occupancy
_atom_site_symmetry_multiplicity
_atom_site_calc_flag
_atom_site_refinement_flags
_atom_site_disorder_assembly
_atom_site_disorder_group
Co1A Co 0.00026(12) 0.99942(10) 0.26957(7) 0.0104(2) Uani 0.80 1 d P . 1
W1A W 0.09616(2) 0.77375(2) 0.02463(2) 0.00853(7) Uani 0.80 1 d P . 1
Br1L Br 0.5091(7) 1.1219(5) 0.3987(15) 0.099(2) Uani 0.60 1 d P A 1
Br2L Br -0.5172(3) 0.9090(2) 0.1607(3) 0.0658(8) Uani 0.60 1 d P B 1
C1 C 0.0445(6) 0.8586(6) 0.1263(6) 0.0178(14) Uiso 0.80 1 d P . 1
N1 N 0.0245(5) 0.9041(4) 0.1847(5) 0.0184(11) Uiso 0.80 1 d P . 1
C2 C -0.0772(6) 0.7688(6) -0.0202(5) 0.0191(14) Uiso 0.80 1 d P . 1
N2 N -0.1693(10) 0.7640(10) -0.0540(10) 0.032(3) Uiso 0.60 1 d P . 1
C3 C 0.0582(6) 0.6559(5) -0.0760(6) 0.0160(13) Uiso 0.80 1 d P . 1
N3 N 0.0328(5) 0.5945(4) -0.1316(5) 0.0165(10) Uiso 0.80 1 d P . 1
C4 C 0.0475(4) 0.8595(4) -0.0993(4) 0.0220(10) Uiso 1 1 d . . 1
N4 N 0.0292(5) 0.9076(5) -0.1702(5) 0.0198(13) Uiso 0.80 1 d P . 1
C5 C 0.0512(5) 0.6541(4) 0.1051(4) 0.0235(10) Uiso 1 1 d . . 1
N5 N 0.0271(6) 0.5960(5) 0.1461(6) 0.0224(15) Uiso 0.80 1 d P . 1
C6 C 0.2295(5) 0.7372(5) 0.1445(5) 0.0179(11) Uiso 0.80 1 d P . 1
N6 N 0.3003(9) 0.7036(10) 0.2014(8) 0.019(2) Uiso 0.40 1 d P . 1
C7 C 0.1918(7) 0.9051(7) 0.0599(7) 0.0282(19) Uiso 0.80 1 d P . 1
N7 N 0.2432(7) 0.9768(7) 0.0786(7) 0.044(2) Uiso 0.80 1 d P . 1
C8 C 0.2307(8) 0.7474(7) -0.0312(7) 0.027(2) Uiso 0.80 1 d P . 1
N8 N 0.3059(10) 0.7389(8) -0.0569(9) 0.058(3) Uiso 0.80 1 d P . 1
N1L N 0.1527(8) 1.0334(11) 0.3011(12) 0.017(3) Uiso 0.60 1 d PD A 1
C2L C 0.2277(9) 0.9631(8) 0.3206(9) 0.026(3) Uiso 0.60 1 d PD A 1
C3L C 0.3362(11) 0.9881(10) 0.3467(11) 0.035(3) Uiso 0.60 1 d PD A 1
C4L C 0.3696(11) 1.0735(13) 0.3584(13) 0.042(4) Uiso 0.60 1 d PD A 1
C5L C 0.2879(11) 1.1570(10) 0.3405(12) 0.042(3) Uiso 0.60 1 d PD A 1
C6L C 0.1827(9) 1.1297(8) 0.3098(10) 0.031(2) Uiso 0.60 1 d PD A 1
N8L N -0.1520(17) 0.9639(15) 0.2388(14) 0.021(6) Uiso 0.60 1 d P B 1
C9L C -0.1977(8) 0.9480(7) 0.3088(7) 0.0260(18) Uiso 0.60 1 d P B 1
C10L C -0.3075(10) 0.9289(9) 0.2882(9) 0.036(2) Uiso 0.60 1 d P B 1
C11L C -0.3672(13) 0.9274(12) 0.1962(11) 0.036(3) Uiso 0.60 1 d P B 1
C12L C -0.3198(11) 0.9417(9) 0.1237(9) 0.038(3) Uiso 0.60 1 d P B 1
C13L C -0.2107(8) 0.9570(7) 0.1482(7) 0.0254(18) Uiso 0.60 1 d P B 1
Co1B Co 0.0002(5) 0.9977(4) 0.2365(4) 0.0161(9) Uani 0.20 1 d P . 2
W1B W 0.09645(9) 0.73312(16) 0.02225(8) 0.0188(2) Uani 0.20 1 d P . 2
Br1M Br 0.5158(13) 1.0930(18) 0.417(2) 0.071(3) Uani 0.20 1 d P C 2
Br2M Br -0.5160(4) 0.9085(5) 0.0800(6) 0.0688(17) Uani 0.20 1 d P D 2
C1B C 0.060(2) 0.848(2) 0.108(2) 0.015(5) Uiso 0.20 1 d P . 2
N1B N 0.036(2) 0.911(2) 0.153(2) 0.026(5) Uiso 0.20 1 d P . 2
C2B C -0.079(3) 0.738(3) -0.016(2) 0.026(7) Uiso 0.20 1 d P . 2
N2B N -0.1726(17) 0.7353(18) -0.041(2) 0.011(4) Uiso 0.20 1 d P . 2
N2C N -0.1674(16) 0.7639(18) -0.0255(17) 0.006(3) Uiso 0.20 1 d P . 2
C3B C 0.040(2) 0.650(2) -0.102(2) 0.017(5) Uiso 0.20 1 d P . 2
N3B N 0.018(2) 0.602(2) -0.171(2) 0.027(5) Uiso 0.20 1 d P . 2
N4B N 0.019(2) 0.907(2) -0.145(2) 0.026(6) Uiso 0.20 1 d P . 2
N5B N 0.030(2) 0.592(2) 0.172(2) 0.021(6) Uiso 0.20 1 d P . 2
C6B C 0.1940(19) 0.5946(17) 0.0339(17) 0.014(4) Uiso 0.20 1 d P . 2
N6B N 0.243(2) 0.521(2) 0.044(2) 0.032(6) Uiso 0.20 1 d P . 2
N6C N 0.3048(10) 0.7416(9) 0.2106(9) 0.018(2) Uiso 0.40 1 d P E 2
C7B C 0.193(3) 0.910(2) 0.033(3) 0.021(6) Uiso 0.20 1 d P F 2
N7B N 0.244(2) 0.979(2) 0.039(2) 0.030(6) Uiso 0.20 1 d P F 2
C8B C 0.2319(17) 0.7726(19) -0.0316(15) 0.005(4) Uiso 0.20 1 d P . 2
N8B N 0.3045(19) 0.7823(18) -0.0561(18) 0.021(4) Uiso 0.20 1 d P . 2
N1M N 0.1501(13) 1.042(3) 0.3141(18) 0.015(8) Uiso 0.20 1 d PD C 2
C2M C 0.2106(18) 1.040(2) 0.2539(14) 0.025(5) Uiso 0.20 1 d PD C 2
C3M C 0.3189(19) 1.066(2) 0.2860(17) 0.029(6) Uiso 0.20 1 d PD C 2
C4M C 0.3607(18) 1.097(3) 0.3670(18) 0.024(7) Uiso 0.20 1 d PD C 2
C5M C 0.3064(19) 1.070(2) 0.4436(15) 0.030(6) Uiso 0.20 1 d PD C 2
C6M C 0.1988(18) 1.053(2) 0.4086(15) 0.030(6) Uiso 0.20 1 d PD C 2
N8M N -0.1524(14) 0.9615(18) 0.1877(16) 0.021(5) Uiso 0.20 1 d PD D 2
C9M C -0.2106(19) 0.956(2) 0.2493(14) 0.023(5) Uiso 0.20 1 d PD D 2
C10M C -0.320(2) 0.935(4) 0.217(2) 0.054(12) Uiso 0.20 1 d PD D 2
C11M C -0.3700(18) 0.928(3) 0.133(2) 0.043(9) Uiso 0.20 1 d PD D 2
C12M C -0.3075(19) 0.928(2) 0.0588(16) 0.034(7) Uiso 0.20 1 d PD D 2
C13M C -0.2003(17) 0.947(2) 0.0935(14) 0.024(5) Uiso 0.20 1 d PD D 2
O3WM O -0.297(8) 0.739(6) 0.161(8) 0.17(3) Uiso 0.20 1 d P G 2
Br1N Br 0.5086(12) 1.1113(19) 0.368(2) 0.077(8) Uani 0.20 1 d P H 3
N1N N 0.150(2) 1.038(2) 0.281(2) 0.016(7) Uiso 0.20 1 d P H 3
C2N C 0.2290(17) 0.9636(15) 0.2971(18) 0.004(4) Uiso 0.20 1 d P H 3
C3N C 0.339(3) 0.986(2) 0.323(3) 0.021(7) Uiso 0.20 1 d P H 3
C4N C 0.362(2) 1.090(2) 0.330(2) 0.014(5) Uiso 0.20 1 d P H 3
C5N C 0.290(2) 1.154(2) 0.307(2) 0.019(5) Uiso 0.20 1 d P H 3
C6N C 0.184(2) 1.128(2) 0.279(2) 0.017(5) Uiso 0.20 1 d P H 3
Br2N Br -0.5052(9) 0.8740(7) 0.1582(15) 0.098(5) Uani 0.20 1 d P I 3
N8N N -0.151(4) 0.960(4) 0.231(4) 0.011(12) Uiso 0.20 1 d P I 3
C9N C -0.232(3) 1.038(2) 0.206(2) 0.028(6) Uiso 0.20 1 d P I 3
C10N C -0.337(3) 1.002(3) 0.183(3) 0.040(8) Uiso 0.20 1 d P I 3
C11N C -0.368(3) 0.914(3) 0.173(3) 0.026(7) Uiso 0.20 1 d P I 3
C12N C -0.296(6) 0.844(5) 0.189(5) 0.085(19) Uiso 0.20 1 d P I 3
C13N C -0.186(3) 0.870(3) 0.223(3) 0.040(8) Uiso 0.20 1 d P I 3
O1WA O -0.546(2) 0.742(2) -0.133(2) 0.031(6) Uiso 0.20 1 d P J 1
O2WA O -0.3646(9) 0.8477(8) -0.1184(8) 0.050(3) Uiso 0.60 1 d P K 1
O1WB O -0.5601(12) 0.8331(12) -0.1413(11) 0.043(3) Uiso 0.40 1 d P L 2
O1WC O -0.553(6) 0.671(5) -0.141(5) 0.058(16) Uiso 0.10 1 d P L 2
O2WB O -0.3635(13) 0.8483(12) -0.0746(13) 0.050(4) Uiso 0.40 1 d P M 2
O4W O -0.363(3) 0.652(2) -0.067(2) 0.055(8) Uiso 0.20 1 d P . .
O1WD O -0.5450(13) 0.7771(14) -0.1411(12) 0.043(4) Uiso 0.40 1 d P . .

loop_
_atom_site_aniso_label
_atom_site_aniso_U_11
_atom_site_aniso_U_22
_atom_site_aniso_U_33
_atom_site_aniso_U_23
_atom_site_aniso_U_13
_atom_site_aniso_U_12
Co1A 0.0185(4) 0.0077(3) 0.0058(4) 0.0003(4) 0.0047(4) 0.0016(3)
W1A 0.01318(11) 0.00431(12) 0.00837(11) -0.00027(9) 0.00349(7) -0.00022(9)
Br1L 0.034(3) 0.089(4) 0.156(7) -0.002(4) -0.002(3) -0.033(3)
Br2L 0.0222(9) 0.071(2) 0.102(2) -0.0012(16) 0.0140(9) -0.0076(12)
Co1B 0.0149(17) 0.0096(15) 0.022(3) 0.000(2) 0.002(2) 0.0009(11)
W1B 0.0106(5) 0.0369(8) 0.0069(5) 0.0025(5) -0.0006(3) 0.0004(5)
Br1M 0.022(3) 0.083(10) 0.091(8) -0.012(7) -0.011(4) -0.008(5)
Br2M 0.0188(18) 0.072(4) 0.104(5) 0.003(3) -0.002(2) -0.0093(19)
Br1N 0.019(3) 0.079(8) 0.134(17) -0.065(12) 0.023(7) -0.021(4)
Br2N 0.021(4) 0.065(6) 0.198(13) -0.011(7) 0.013(4) -0.018(4)

loop_
_atom_type_symbol
_atom_type_description
_atom_type_scat_dispersion_real
_atom_type_scat_dispersion_imag
_atom_type_scat_source
C C 0.0033 0.0016 'International Tables Vol C Tables 4.2.6.8 and 6.1.1.4'
H H 0.0000 0.0000 'International Tables Vol C Tables 4.2.6.8 and 6.1.1.4'
N N 0.0061 0.0033 'International Tables Vol C Tables 4.2.6.8 and 6.1.1.4'
O O 0.0106 0.0060 'International Tables Vol C Tables 4.2.6.8 and 6.1.1.4'
Co Co 0.3494 0.9721 'International Tables Vol C Tables 4.2.6.8 and 6.1.1.4'
Br Br -0.2901 2.4595 'International Tables Vol C Tables 4.2.6.8 and 6.1.1.4'
W W -0.8490 6.8722 'International Tables Vol C Tables 4.2.6.8 and 6.1.1.4'

loop_
_geom_angle_atom_site_label_1
_geom_angle_atom_site_label_2
_geom_angle_atom_site_label_3
_geom_angle
_geom_angle_site_symmetry_1
_geom_angle_site_symmetry_3
N1 Co1A N4 89.1(3) . 3_575
N1 Co1A N3 90.0(3) . 4_576
N4 Co1A N3 178.6(3) 3_575 4_576
N1 Co1A N5 178.8(3) . 2
N4 Co1A N5 90.4(3) 3_575 2
N3 Co1A N5 90.5(3) 4_576 2
N1 Co1A N1L 88.3(5) . .
N4 Co1A N1L 89.8(5) 3_575 .
N3 Co1A N1L 89.1(5) 4_576 .
N5 Co1A N1L 92.7(5) 2 .
N1 Co1A N8L 91.5(6) . .
N4 Co1A N8L 90.8(6) 3_575 .
N3 Co1A N8L 90.3(6) 4_576 .
N5 Co1A N8L 87.5(6) 2 .
N1L Co1A N8L 179.3(8) . .
C4 W1A C1 103.1(2) . .
C4 W1A C3 82.1(3) . .
C1 W1A C3 145.8(3) . .
C4 W1A C7 76.3(3) . .
C1 W1A C7 70.2(3) . .
C3 W1A C7 142.3(3) . .
C4 W1A C6 144.3(2) . .
C1 W1A C6 84.0(3) . .
C3 W1A C6 111.6(3) . .
C7 W1A C6 73.4(3) . .
C4 W1A C8 81.0(3) . .
C1 W1A C8 143.2(3) . .
C3 W1A C8 70.7(3) . .
C7 W1A C8 75.6(4) . .
C6 W1A C8 73.6(3) . .
C4 W1A C2 73.7(3) . .
C1 W1A C2 73.9(3) . .
C3 W1A C2 75.5(3) . .
C7 W1A C2 125.5(3) . .
C6 W1A C2 140.6(3) . .
C8 W1A C2 140.0(3) . .
C4 W1A C5 144.9(2) . .
C1 W1A C5 80.7(3) . .
C3 W1A C5 76.7(2) . .
C7 W1A C5 135.4(3) . .
C6 W1A C5 70.4(2) . .
C8 W1A C5 116.8(3) . .
C2 W1A C5 74.1(3) . .
N1 C1 W1A 175.0(6) . .
C1 N1 Co1A 169.1(7) . .
N2 C2 W1A 172.6(9) . .
N3 C3 W1A 176.6(6) . .
C3 N3 Co1A 173.7(6) . 4_575
N4 C4 W1A 174.0(5) . .
C4 N4 Co1A 171.0(6) . 3_575
N5 C5 W1A 178.2(6) . .
C5 N5 Co1A 172.9(7) . 2_545
N6 C6 W1A 169.1(8) . .
N7 C7 W1A 179.5(10) . .
N8 C8 W1A 175.1(10) . .
C2L N1L C6L 119.5(9) . .
C2L N1L Co1A 120.8(10) . .
C6L N1L Co1A 119.5(9) . .
N1L C2L C3L 120.4(11) . .
C4L C3L C2L 123.8(13) . .
C3L C4L C5L 118.2(12) . .
C3L C4L Br1L 130.5(13) . .
C5L C4L Br1L 111.3(11) . .
C6L C5L C4L 116.2(11) . .
N1L C6L C5L 121.7(11) . .
C13L N8L C9L 119.7(17) . .
C13L N8L Co1A 120.2(13) . .
C9L N8L Co1A 120.0(13) . .
N8L C9L C10L 120.7(13) . .
C11L C10L C9L 118.9(12) . .
C10L C11L C12L 120.5(14) . .
C10L C11L Br2L 122.3(11) . .
C12L C11L Br2L 117.2(12) . .
C13L C12L C11L 118.0(12) . .
N8L C13L C12L 121.9(13) . .
N4B Co1B N1B 88.3(14) 3_575 .
N4B Co1B N3B 179.1(14) 3_575 4_576
N1B Co1B N3B 91.2(13) . 4_576
N4B Co1B N5B 91.9(13) 3_575 2
N1B Co1B N5B 177.1(12) . 2
N3B Co1B N5B 88.6(13) 4_576 2
N4B Co1B N8M 89.7(12) 3_575 .
N1B Co1B N8M 90.8(11) . .
N3B Co1B N8M 89.6(12) 4_576 .
N5B Co1B N8M 92.1(11) 2 .
N4B Co1B N1M 96.4(14) 3_575 .
N1B Co1B N1M 100.3(11) . .
N3B Co1B N1M 84.4(14) 4_576 .
N5B Co1B N1M 76.8(11) 2 .
N8M Co1B N1M 167.5(8) . .
C3B W1B C1B 145.4(11) . .
C3B W1B C8B 86.7(10) . .
C1B W1B C8B 111.6(10) . .
C3B W1B C2B 72.8(12) . .
C1B W1B C2B 75.1(12) . .
C8B W1B C2B 141.7(11) . .
C3B W1B C6B 70.6(10) . .
C1B W1B C6B 141.1(10) . .
C8B W1B C6B 74.7(9) . .
C2B W1B C6B 124.7(12) . .
N1B C1B W1B 177(3) . .
C1B N1B Co1B 172(3) . .
N2B C2B N2C 21.9(14) . .
N2B C2B W1B 175(3) . .
N2C C2B W1B 163(3) . .
N3B C3B W1B 173(3) . .
C3B N3B Co1B 168(3) . 4_575
N6B C6B W1B 176(2) . .
N8B C8B W1B 172(2) . .
C2M N1M C6M 118.7(13) . .
C2M N1M Co1B 105.8(14) . .
C6M N1M Co1B 134.0(16) . .
N1M C2M C3M 119.8(14) . .
C4M C3M C2M 122.7(17) . .
C3M C4M C5M 116.7(16) . .
C3M C4M Br1M 119(2) . .
C5M C4M Br1M 111.1(18) . .
C6M C5M C4M 113.7(14) . .
N1M C6M C5M 122.3(15) . .
C9M N8M C13M 119.6(13) . .
C9M N8M Co1B 118.3(15) . .
C13M N8M Co1B 122.1(15) . .
N8M C9M C10M 120.3(15) . .
C11M C10M C9M 123.4(18) . .
C10M C11M C12M 118.6(16) . .
C10M C11M Br2M 128(2) . .
C12M C11M Br2M 113.1(18) . .
C13M C12M C11M 115.3(14) . .
N8M C13M C12M 122.2(15) . .
C6N N1N C2N 116(2) . .
C3N C2N N1N 122(2) . .
C2N C3N C4N 114(3) . .
C5N C4N C3N 122(3) . .
C5N C4N Br1N 127(2) . .
C3N C4N Br1N 111(2) . .
C4N C5N C6N 121(3) . .
N1N C6N C5N 124(3) . .
C13N N8N C9N 116(4) . .
C10N C9N N8N 113(3) . .
C11N C10N C9N 128(4) . .
C10N C11N C12N 119(5) . .
C10N C11N Br2N 125(3) . .
C12N C11N Br2N 115(4) . .
C11N C12N C13N 118(6) . .
N8N C13N C12N 124(5) . .
O1WB O1WD O1WC 161(4) . .

loop_
_geom_bond_atom_site_label_1
_geom_bond_atom_site_label_2
_geom_bond_distance
_geom_bond_site_symmetry_2
Co1A N1 1.884(6) .
Co1A N4 1.886(7) 3_575
Co1A N3 1.890(6) 4_576
Co1A N5 1.906(8) 2
Co1A N1L 1.966(10) .
Co1A N8L 1.97(2) .
W1A C4 2.103(6) .
W1A C1 2.140(9) .
W1A C3 2.140(8) .
W1A C7 2.155(9) .
W1A C6 2.155(7) .
W1A C8 2.166(10) .
W1A C2 2.171(7) .
W1A C5 2.185(6) .
Br1L C4L 1.869(15) .
Br2L C11L 1.895(17) .
C1 N1 1.145(11) .
C2 N2 1.166(14) .
C3 N3 1.148(9) .
N3 Co1A 1.890(6) 4_575
C4 N4 1.195(9) .
N4 Co1A 1.886(7) 3_575
C5 N5 1.091(10) .
N5 Co1A 1.906(8) 2_545
C6 N6 1.152(13) .
C7 N7 1.172(13) .
C8 N8 1.152(15) .
N1L C2L 1.340(17) .
N1L C6L 1.362(18) .
C2L C3L 1.400(17) .
C3L C4L 1.23(2) .
C4L C5L 1.53(2) .
C5L C6L 1.370(17) .
N8L C13L 1.34(2) .
N8L C9L 1.34(2) .
C9L C10L 1.402(16) .
C10L C11L 1.36(2) .
C11L C12L 1.39(2) .
C12L C13L 1.383(16) .
Co1B N4B 1.83(3) 3_575
Co1B N1B 1.85(3) .
Co1B N3B 1.89(3) 4_576
Co1B N5B 1.97(3) 2
Co1B N8M 1.978(18) .
Co1B N1M 2.058(18) .
W1B C3B 2.10(3) .
W1B C1B 2.15(3) .
W1B C8B 2.20(2) .
W1B C2B 2.20(4) .
W1B C6B 2.25(2) .
Br1M C4M 1.95(3) .
Br2M C11M 1.86(2) .
C1B N1B 1.17(4) .
C2B N2B 1.17(4) .
C2B N2C 1.18(4) .
C3B N3B 1.16(4) .
N3B Co1B 1.89(3) 4_575
N4B Co1B 1.83(3) 3_575
N5B Co1B 1.97(3) 2_545
C6B N6B 1.18(4) .
C7B N7B 1.15(4) .
C8B N8B 1.11(3) .
N1M C2M 1.341(18) .
N1M C6M 1.363(19) .
C2M C3M 1.402(19) .
C3M C4M 1.24(2) .
C4M C5M 1.53(2) .
C5M C6M 1.371(18) .
N8M C9M 1.337(18) .
N8M C13M 1.361(19) .
C9M C10M 1.401(19) .
C10M C11M 1.24(2) .
C11M C12M 1.53(2) .
C12M C13M 1.372(18) .
Br1N C4N 1.86(3) .
N1N C6N 1.30(4) .
N1N C2N 1.42(4) .
C2N C3N 1.40(4) .
C3N C4N 1.45(4) .
C4N C5N 1.26(4) .
C5N C6N 1.38(4) .
Br2N C11N 1.83(4) .
N8N C13N 1.30(6) .
N8N C9N 1.47(6) .
C9N C10N 1.40(5) .
C10N C11N 1.26(5) .
C11N C12N 1.32(8) .
C12N C13N 1.42(8) .
O1WB O1WD 0.786(18) .
O1WC O1WD 1.45(7) .
